data_4134507
loop_
_publ_author_name
'Huang, Xiaofeng'
'Chen, Ruihao'
'Deng, Guocheng'
'Han, Faming'
'Ruan, Pengpeng'
'Cheng, Fangwen'
'Yin, Jun'
'Wu, Binghui'
'Zheng, Nanfeng'

_publ_section_title
;
 Methylamine-Dimer-Induced Phase Transition toward MAPbI<sub>3</sub> Films
 and High-Efficiency Perovskite Solar Modules.
;
_journal_issue 13
_journal_name_full 'Journal of the American Chemical Society'
_journal_page_first 6149
_journal_page_last 6157
_journal_paper_doi 10.1021/jacs.9b13443
_journal_volume 142
_journal_year 2020
_chemical_formula_moiety 'I8.77 Pb2, 5(C H6 N), 2(C H5 N), 0.23(Cl1)'
_chemical_formula_sum 'C7 H40 Cl0.23 I8.77 N7 Pb2'
_chemical_formula_weight 1757.68
_space_group_crystal_system monoclinic
_space_group_IT_number 14
_space_group_name_Hall '-P 2ybc'
_space_group_name_H-M_alt 'P 1 21/c 1'
_atom_sites_solution_hydrogens mixed
_atom_sites_solution_primary dual
_audit_creation_date 2019-11-11
_audit_creation_method
;
Olex2 1.2
(compiled 2018.05.29 svn.r3508 for OlexSys, GUI svn.r5506)
;
_cell_angle_alpha 90
_cell_angle_beta 69.247(4)
_cell_angle_gamma 90
_cell_formula_units_Z 4
_cell_length_a 13.7722(4)
_cell_length_b 14.9103(4)
_cell_length_c 19.1625(8)
_cell_measurement_reflns_used 8063
_cell_measurement_temperature 100.00(10)
_cell_measurement_theta_max 28.5200
_cell_measurement_theta_min 3.4980
_cell_volume 3679.7(2)
_computing_cell_refinement
;
CrysAlisPro, Agilent Technologies,
Version 1.171.37.35 (release 13-08-2014 CrysAlis171 .NET)
(compiled Aug 13 2014,18:06:01)
;
_computing_data_collection
;
CrysAlisPro, Agilent Technologies,
Version 1.171.37.35 (release 13-08-2014 CrysAlis171 .NET)
(compiled Aug 13 2014,18:06:01)
;
_computing_data_reduction
;
CrysAlisPro, Agilent Technologies,
Version 1.171.37.35 (release 13-08-2014 CrysAlis171 .NET)
(compiled Aug 13 2014,18:06:01)
;
_computing_molecular_graphics 'Olex2 (Dolomanov et al., 2009)'
_computing_publication_material 'Olex2 (Dolomanov et al., 2009)'
_computing_structure_refinement 'ShelXL (Sheldrick, 2015)'
_computing_structure_solution 'ShelXT (Sheldrick, 2015)'
_diffrn_ambient_environment N~2~
_diffrn_ambient_temperature 100.00(10)
_diffrn_detector 'CCD plate'
_diffrn_detector_area_resol_mean 10.4741
_diffrn_detector_type Atlas
_diffrn_measured_fraction_theta_full 0.997
_diffrn_measured_fraction_theta_max 0.883
_diffrn_measurement_details
;
#__ type_ start__ end____ width___ exp.time_
  1 omega  -87.00   12.00   1.0000   22.5000
omega____ theta____ kappa____ phi______ frames
    -      -14.0012  -37.0000  -30.0000 99

#__ type_ start__ end____ width___ exp.time_
  2 omega  -60.00   26.00   1.0000   22.5000
omega____ theta____ kappa____ phi______ frames
    -       14.4699  -77.0000  150.0000 86

#__ type_ start__ end____ width___ exp.time_
  3 omega   46.00   72.00   1.0000   22.5000
omega____ theta____ kappa____ phi______ frames
    -       14.4699  178.0000  -90.0000 26

#__ type_ start__ end____ width___ exp.time_
  4 omega    9.00   57.00   1.0000   22.5000
omega____ theta____ kappa____ phi______ frames
    -       14.4699   57.0000    0.0000 48

#__ type_ start__ end____ width___ exp.time_
  5 omega  -19.00   44.00   1.0000   22.5000
omega____ theta____ kappa____ phi______ frames
    -       14.4699  -99.0000  -90.0000 63
;
_diffrn_measurement_device 'four-circle diffractometer'
_diffrn_measurement_device_type 'SuperNova, Dual, Cu at zero, Atlas'
_diffrn_measurement_method '\w scans'
_diffrn_orient_matrix_type 'CrysAlisPro convention (1999,Acta A55,543-557)'
_diffrn_orient_matrix_UB_11 0.0455359000
_diffrn_orient_matrix_UB_12 0.0136395000
_diffrn_orient_matrix_UB_13 -0.0295193000
_diffrn_orient_matrix_UB_21 -0.0309466000
_diffrn_orient_matrix_UB_22 0.0218304000
_diffrn_orient_matrix_UB_23 -0.0176010000
_diffrn_orient_matrix_UB_31 0.0013440000
_diffrn_orient_matrix_UB_32 0.0399886000
_diffrn_orient_matrix_UB_33 0.0196701000
_diffrn_radiation_monochromator mirror
_diffrn_radiation_probe x-ray
_diffrn_radiation_type MoK\a
_diffrn_radiation_wavelength 0.71073
_diffrn_reflns_av_R_equivalents 0.0743
_diffrn_reflns_av_unetI/netI 0.0890
_diffrn_reflns_Laue_measured_fraction_full 0.997
_diffrn_reflns_Laue_measured_fraction_max 0.883
_diffrn_reflns_limit_h_max 17
_diffrn_reflns_limit_h_min -19
_diffrn_reflns_limit_k_max 18
_diffrn_reflns_limit_k_min -21
_diffrn_reflns_limit_l_max 25
_diffrn_reflns_limit_l_min -22
_diffrn_reflns_number 30849
_diffrn_reflns_point_group_measured_fraction_full 0.997
_diffrn_reflns_point_group_measured_fraction_max 0.883
_diffrn_reflns_theta_full 25.242
_diffrn_reflns_theta_max 30.468
_diffrn_reflns_theta_min 3.446
_diffrn_source 'SuperNova (Mo) X-ray Source'
_diffrn_source_type 'SuperNova (Mo) X-ray Source'
_exptl_absorpt_coefficient_mu 16.520
_exptl_absorpt_correction_T_max 1.00000
_exptl_absorpt_correction_T_min 0.57409
_exptl_absorpt_correction_type multi-scan
_exptl_absorpt_process_details
;
CrysAlisPro, Agilent Technologies,
Version 1.171.37.35 (release 13-08-2014 CrysAlis171 .NET)
(compiled Aug 13 2014,18:06:01)
Empirical absorption correction using spherical harmonics,
 implemented in SCALE3 ABSPACK scaling algorithm.
;
_exptl_crystal_colour 'clear light colourless'
_exptl_crystal_colour_lustre clear
_exptl_crystal_colour_modifier light
_exptl_crystal_colour_primary colourless
_exptl_crystal_density_diffrn 3.173
_exptl_crystal_description block
_exptl_crystal_F_000 3055
_exptl_crystal_size_max 0.1
_exptl_crystal_size_mid 0.05
_exptl_crystal_size_min 0.05
_refine_diff_density_max 7.725
_refine_diff_density_min -4.273
_refine_diff_density_rms 0.434
_refine_ls_extinction_method none
_refine_ls_goodness_of_fit_ref 1.039
_refine_ls_hydrogen_treatment mixed
_refine_ls_matrix_type full
_refine_ls_number_parameters 256
_refine_ls_number_reflns 9888
_refine_ls_number_restraints 11
_refine_ls_restrained_S_all 1.039
_refine_ls_R_factor_all 0.1030
_refine_ls_R_factor_gt 0.0621
_refine_ls_shift/su_max 0.042
_refine_ls_shift/su_mean 0.003
_refine_ls_structure_factor_coef Fsqd
_refine_ls_weighting_details
;
 w=1/[\s^2^(Fo^2^)+(0.0692P)^2^+33.1841P]
 where P=(Fo^2^+2Fc^2^)/3
;
_refine_ls_weighting_scheme calc
_refine_ls_wR_factor_gt 0.1389
_refine_ls_wR_factor_ref 0.1633
_reflns_Friedel_coverage 0.000
_reflns_number_gt 6777
_reflns_number_total 9888
_reflns_threshold_expression 'I > 2\s(I)'
_cod_data_source_file ja9b13443_si_002.cif
_cod_data_source_block Pb2I9(CH3NH2)2(CH3NH3)5
_cod_depositor_comments 'Adding full bibliography for 4134506--4134507.cif.'
_cod_database_code 4134507
_shelxl_version_number 2013-2
_shelx_space_group_comment
;
The symmetry employed for this shelxl refinement is uniquely defined
by the following loop, which should always be used as a source of
symmetry information in preference to the above space-group names.
They are only intended as comments.
;
_reflns_odcompleteness_completeness 99.74
_reflns_odcompleteness_iscentric 1
_reflns_odcompleteness_theta 27.42
_olex2_refinement_description
;
1. Fixed Uiso
 At 1.2 times of:
  All N(H,H) groups, All N(H,H,H) groups
 At 1.5 times of:
  All C(H,H,H) groups
2. Shared sites
{Cl1, I008}
{Cl3, I007}
{Cl2, I006}
{Cl6, I00A}
{Cl0, I5}
{Cl4, I00B}
3. Restrained distances
 N2-H2A
 0.89 with sigma of 0.02
 N2-H2B
 0.89 with sigma of 0.02
 H7B-N7
 0.89 with sigma of 0.02
 H7A-N7
 0.89 with sigma of 0.02
 H2A-C2
 2 with sigma of 0.01
 H2B-C2
 2 with sigma of 0.01
 H2A-H2B
 1.45 with sigma of 0.01
 N6-H7A
 2.6 with sigma of 0.01
 H7B-H7A
 1.55 with sigma of 0.01
 H2B-H3A
 2.2 with sigma of 0.01
 H7A-H6C
 2.2 with sigma of 0.01
4. Uiso/Uaniso restraints and constraints
Uanis(I008) = Uanis(Cl1)
Uanis(Cl1) = Uanis(I008)
Uanis(Cl3) = Uanis(I007)
Uanis(I007) = Uanis(Cl3)
Uanis(Cl2) = Uanis(I006)
Uanis(I006) = Uanis(Cl2)
Uanis(Cl6) = Uanis(I00A)
Uanis(I00A) = Uanis(Cl6)
Uanis(Cl0) = Uanis(I5)
Uanis(I5) = Uanis(Cl0)
Uanis(Cl4) = Uanis(I00B)
Uanis(I00B) = Uanis(Cl4)
5. Others
 Sof(I008)=1-FVAR(1)
 Sof(Cl1)=FVAR(1)
 Sof(Cl3)=1-FVAR(2)
 Sof(I007)=FVAR(2)
 Sof(Cl2)=1-FVAR(3)
 Sof(I006)=FVAR(3)
 Sof(Cl6)=1-FVAR(4)
 Sof(I00A)=FVAR(4)
 Sof(Cl0)=1-FVAR(5)
 Sof(I5)=FVAR(5)
 Sof(Cl4)=1-FVAR(6)
 Sof(I00B)=FVAR(6)
6.a Idealised Me refined as rotating group:
 N5(H5A,H5B,H5C), N3(H3A,H3B,H3C), N1(H1A,H1B,H1C), C5(H5D,H5E,H5F), C3(H3D,
 H3E,H3F), N6(H6A,H6B,H6C), N4(H4A,H4B,H4C), C4(H4D,H4E,H4F), C1(H1D,H1E,H1F),
 C2(H2C,H2D,H2E), C7(H7C,H7D,H7E), C6(H6D,H6E,H6F)
;
_olex2_date_sample_data_collection 2019-10-19
_olex2_submission_special_instructions 'No special instructions were received'
_oxdiff_exptl_absorpt_empirical_details
;
Empirical correction (ABSPACK) includes:
- Absorption correction using spherical harmonics
- Frame scaling
- Detector area scaling
;
_oxdiff_exptl_absorpt_empirical_full_max 2.465
_oxdiff_exptl_absorpt_empirical_full_min 0.346

loop_
_space_group_symop_operation_xyz
'x, y, z'
'-x, y+1/2, -z+1/2'
'-x, -y, -z'
'x, -y-1/2, z-1/2'

loop_
_atom_site_label
_atom_site_type_symbol
_atom_site_fract_x
_atom_site_fract_y
_atom_site_fract_z
_atom_site_U_iso_or_equiv
_atom_site_adp_type
_atom_site_occupancy
_atom_site_site_symmetry_order
_atom_site_calc_flag
_atom_site_refinement_flags_posn
_atom_site_refinement_flags_adp
_atom_site_refinement_flags_occupancy
_atom_site_disorder_assembly
_atom_site_disorder_group
Pb1 Pb 0.82094(3) 0.26233(3) 0.38325(3) 0.02291(14) Uani 1 1 d . . . . .
Pb2 Pb 0.52290(4) 0.25315(3) 0.37278(3) 0.02487(14) Uani 1 1 d . . . . .
I3 I 0.68654(6) 0.09067(6) 0.35695(6) 0.0333(2) Uani 1 1 d . . . . .
I2 I 0.59775(7) 0.32500(6) 0.50745(5) 0.0303(2) Uani 1 1 d . . . . .
I1 I 0.73574(7) 0.36237(6) 0.26107(5) 0.0330(2) Uani 1 1 d . . . . .
I006 I 0.85250(7) 0.16122(6) 0.51668(6) 0.0327(4) Uani 0.962(6) 1 d . . P A 9
I007 I 1.01684(7) 0.18587(7) 0.25708(6) 0.0358(4) Uani 0.992(6) 1 d . . P A 6
I008 I 0.92663(8) 0.43799(6) 0.41189(6) 0.0368(4) Uani 0.970(6) 1 d . . P A 4
I5 I 0.36266(7) 0.14536(6) 0.50149(7) 0.0384(4) Uani 0.950(6) 1 d . . P B 15
I00A I 0.38109(7) 0.42739(6) 0.40046(7) 0.0400(4) Uani 0.942(6) 1 d . . P B 12
I00B I 0.46011(8) 0.16190(7) 0.24868(6) 0.0390(4) Uani 0.952(6) 1 d . . P B 18
N5 N 0.6268(9) 0.5354(8) 0.4005(8) 0.040(3) Uani 1 1 d . . . . .
H5A H 0.6487 0.4853 0.3743 0.048 Uiso 1 1 calc GR . . . .
H5B H 0.5694 0.5546 0.3940 0.048 Uiso 1 1 calc GR . . . .
H5C H 0.6132 0.5243 0.4486 0.048 Uiso 1 1 calc GR . . . .
N3 N 0.1271(9) 0.3123(8) 0.4636(8) 0.038(3) Uani 1 1 d . . . . .
H3A H 0.1659 0.2674 0.4378 0.046 Uiso 1 1 calc DGR . . . .
H3B H 0.1637 0.3630 0.4533 0.046 Uiso 1 1 calc GR . . . .
H3C H 0.0710 0.3183 0.4512 0.046 Uiso 1 1 calc GR . . . .
N1 N 0.4172(10) -0.0837(8) 0.4392(8) 0.039(3) Uani 1 1 d . . . . .
H1A H 0.4616 -0.1145 0.4543 0.047 Uiso 1 1 calc GR . . . .
H1B H 0.3547 -0.1088 0.4576 0.047 Uiso 1 1 calc GR . . . .
H1C H 0.4137 -0.0274 0.4554 0.047 Uiso 1 1 calc GR . . . .
N2 N 0.1800(10) 0.1680(12) 0.3742(8) 0.056(4) Uani 1 1 d D . . . .
H2A H 0.244(3) 0.170(4) 0.340(5) 0.067 Uiso 1 1 d DR . . . .
H2B H 0.136(4) 0.185(3) 0.352(4) 0.067 Uiso 1 1 d DR . . . .
C5 C 0.7081(11) 0.6047(10) 0.3746(10) 0.043(4) Uani 1 1 d . . . . .
H5D H 0.7178 0.6210 0.3242 0.064 Uiso 1 1 calc GR . . . .
H5E H 0.7720 0.5816 0.3768 0.064 Uiso 1 1 calc GR . . . .
H5F H 0.6874 0.6566 0.4061 0.064 Uiso 1 1 calc GR . . . .
C3 C 0.0948(11) 0.2928(12) 0.5449(9) 0.042(4) Uani 1 1 d . . . . .
H3D H 0.1480 0.2585 0.5542 0.063 Uiso 1 1 calc GR . . . .
H3E H 0.0312 0.2592 0.5607 0.063 Uiso 1 1 calc GR . . . .
H3F H 0.0845 0.3481 0.5722 0.063 Uiso 1 1 calc GR . . . .
N6 N 0.9466(17) -0.0480(12) 0.2905(10) 0.086(6) Uani 1 1 d D . . . .
H6A H 0.9780 -0.0925 0.2599 0.103 Uiso 1 1 calc GR . . . .
H6B H 0.9762 0.0039 0.2716 0.103 Uiso 1 1 calc GR . . . .
H6C H 0.8797 -0.0466 0.2959 0.103 Uiso 1 1 calc DGR . . . .
N4 N -0.1710(12) 0.3923(13) 0.6362(10) 0.073(5) Uani 1 1 d . . . . .
H4A H -0.1218 0.3800 0.5925 0.088 Uiso 1 1 calc GR . . . .
H4B H -0.1523 0.3708 0.6729 0.088 Uiso 1 1 calc GR . . . .
H4C H -0.1794 0.4514 0.6413 0.088 Uiso 1 1 calc GR . . . .
C4 C -0.2654(10) 0.3520(10) 0.6393(11) 0.043(4) Uani 1 1 d . . . . .
H4D H -0.2829 0.3719 0.5976 0.064 Uiso 1 1 calc GR . . . .
H4E H -0.3195 0.3688 0.6849 0.064 Uiso 1 1 calc GR . . . .
H4F H -0.2577 0.2880 0.6374 0.064 Uiso 1 1 calc GR . . . .
C1 C 0.4542(13) -0.0842(12) 0.3553(9) 0.047(4) Uani 1 1 d . . . . .
H1D H 0.5163 -0.0490 0.3356 0.070 Uiso 1 1 calc GR . . . .
H1E H 0.4013 -0.0594 0.3392 0.070 Uiso 1 1 calc GR . . . .
H1F H 0.4685 -0.1448 0.3375 0.070 Uiso 1 1 calc GR . . . .
C2 C 0.1539(14) 0.0803(12) 0.4121(12) 0.057(5) Uani 1 1 d D . . . .
H2C H 0.1698 0.0334 0.3754 0.085 Uiso 1 1 calc GR . . . .
H2D H 0.0813 0.0788 0.4417 0.085 Uiso 1 1 calc GR . . . .
H2E H 0.1938 0.0719 0.4437 0.085 Uiso 1 1 calc GR . . . .
N7 N 0.7817(14) -0.1439(12) 0.2990(12) 0.078(6) Uani 1 1 d D . . . .
H7A H 0.829(4) -0.1864(16) 0.296(9) 0.093 Uiso 1 1 d DR . . . .
H7B H 0.730(11) -0.133(13) 0.342(5) 0.093 Uiso 1 1 d DR . . . .
C7 C 0.7509(16) -0.1334(13) 0.2365(13) 0.065(6) Uani 1 1 d . . . . .
H7C H 0.8081 -0.1477 0.1918 0.098 Uiso 1 1 calc GR . . . .
H7D H 0.7298 -0.0725 0.2340 0.098 Uiso 1 1 calc GR . . . .
H7E H 0.6939 -0.1729 0.2413 0.098 Uiso 1 1 calc GR . . . .
C6 C 0.9562(18) -0.0622(15) 0.3626(13) 0.073(6) Uani 1 1 d . . . . .
H6D H 1.0223 -0.0890 0.3558 0.110 Uiso 1 1 calc GR . . . .
H6E H 0.9017 -0.1013 0.3921 0.110 Uiso 1 1 calc GR . . . .
H6F H 0.9509 -0.0057 0.3877 0.110 Uiso 1 1 calc GR . . . .
Cl1 Cl 0.92663(8) 0.43799(6) 0.41189(6) 0.0368(4) Uani 0.030(6) 1 d . . P A 3
Cl3 Cl 1.01684(7) 0.18587(7) 0.25708(6) 0.0358(4) Uani 0.008(6) 1 d . . P A 7
Cl2 Cl 0.85250(7) 0.16122(6) 0.51668(6) 0.0327(4) Uani 0.038(6) 1 d . . P A 10
Cl6 Cl 0.38109(7) 0.42739(6) 0.40046(7) 0.0400(4) Uani 0.058(6) 1 d . . P B 13
Cl0 Cl 0.36266(7) 0.14536(6) 0.50149(7) 0.0384(4) Uani 0.050(6) 1 d . . P B 16
Cl4 Cl 0.46011(8) 0.16190(7) 0.24868(6) 0.0390(4) Uani 0.048(6) 1 d . . P B 19

loop_
_atom_site_aniso_label
_atom_site_aniso_U_11
_atom_site_aniso_U_22
_atom_site_aniso_U_33
_atom_site_aniso_U_23
_atom_site_aniso_U_13
_atom_site_aniso_U_12
Pb1 0.0190(2) 0.0223(3) 0.0259(3) -0.0014(2) -0.00603(19) 0.00109(17)
Pb2 0.0249(2) 0.0193(3) 0.0308(3) -0.0038(2) -0.0105(2) -0.00010(18)
I3 0.0277(4) 0.0197(4) 0.0493(6) -0.0055(4) -0.0097(4) 0.0030(3)
I2 0.0279(4) 0.0329(5) 0.0286(5) -0.0071(4) -0.0082(4) 0.0072(4)
I1 0.0419(5) 0.0300(5) 0.0278(5) 0.0031(4) -0.0132(4) 0.0020(4)
I006 0.0309(5) 0.0338(6) 0.0344(6) 0.0041(4) -0.0126(4) 0.0051(4)
I007 0.0234(4) 0.0454(7) 0.0338(6) -0.0061(5) -0.0042(4) 0.0050(4)
I008 0.0458(6) 0.0238(5) 0.0481(7) -0.0004(5) -0.0255(5) -0.0057(4)
I5 0.0274(5) 0.0253(6) 0.0567(8) 0.0037(5) -0.0076(5) -0.0016(4)
I00A 0.0298(5) 0.0184(5) 0.0752(9) 0.0001(5) -0.0229(5) 0.0018(4)
I00B 0.0401(6) 0.0433(7) 0.0357(6) -0.0117(5) -0.0160(5) -0.0035(4)
N5 0.035(6) 0.027(6) 0.051(8) 0.005(6) -0.007(6) -0.013(5)
N3 0.029(6) 0.034(7) 0.056(9) 0.006(7) -0.020(6) -0.003(5)
N1 0.050(7) 0.023(6) 0.046(8) 0.000(6) -0.019(7) 0.000(5)
N2 0.042(8) 0.073(11) 0.059(10) -0.022(9) -0.025(8) 0.016(7)
C5 0.031(7) 0.037(8) 0.067(12) 0.015(8) -0.025(8) -0.006(6)
C3 0.033(7) 0.056(10) 0.039(9) -0.003(8) -0.015(7) -0.013(7)
N6 0.123(17) 0.062(12) 0.060(12) -0.002(10) -0.017(12) 0.011(11)
N4 0.059(10) 0.084(13) 0.083(13) -0.025(11) -0.034(10) 0.016(9)
C4 0.025(6) 0.031(8) 0.073(12) -0.008(8) -0.018(8) 0.000(6)
C1 0.058(10) 0.050(10) 0.030(8) -0.001(8) -0.013(8) -0.018(8)
C2 0.058(11) 0.046(11) 0.066(13) 0.002(10) -0.023(10) 0.005(8)
N7 0.064(11) 0.063(11) 0.089(15) 0.000(11) -0.005(11) 0.006(9)
C7 0.072(12) 0.048(11) 0.091(17) -0.042(12) -0.048(13) 0.011(9)
C6 0.093(16) 0.068(14) 0.083(17) 0.002(13) -0.060(15) 0.006(12)
Cl1 0.0458(6) 0.0238(5) 0.0481(7) -0.0004(5) -0.0255(5) -0.0057(4)
Cl3 0.0234(4) 0.0454(7) 0.0338(6) -0.0061(5) -0.0042(4) 0.0050(4)
Cl2 0.0309(5) 0.0338(6) 0.0344(6) 0.0041(4) -0.0126(4) 0.0051(4)
Cl6 0.0298(5) 0.0184(5) 0.0752(9) 0.0001(5) -0.0229(5) 0.0018(4)
Cl0 0.0274(5) 0.0253(6) 0.0567(8) 0.0037(5) -0.0076(5) -0.0016(4)
Cl4 0.0401(6) 0.0433(7) 0.0357(6) -0.0117(5) -0.0160(5) -0.0035(4)

loop_
_atom_type_symbol
_atom_type_description
_atom_type_scat_dispersion_real
_atom_type_scat_dispersion_imag
_atom_type_scat_source
C C 0.0033 0.0016 'International Tables Vol C Tables 4.2.6.8 and 6.1.1.4'
H H 0.0000 0.0000 'International Tables Vol C Tables 4.2.6.8 and 6.1.1.4'
Cl Cl 0.1484 0.1585 'International Tables Vol C Tables 4.2.6.8 and 6.1.1.4'
I I -0.4742 1.8119 'International Tables Vol C Tables 4.2.6.8 and 6.1.1.4'
N N 0.0061 0.0033 'International Tables Vol C Tables 4.2.6.8 and 6.1.1.4'
Pb Pb -3.3944 10.1111 'International Tables Vol C Tables 4.2.6.8 and 6.1.1.4'

loop_
_geom_angle_atom_site_label_1
_geom_angle_atom_site_label_2
_geom_angle_atom_site_label_3
_geom_angle
_geom_angle_site_symmetry_1
_geom_angle_site_symmetry_3
_geom_angle_publ_flag
I3 Pb1 I1 83.30(3) . . ?
I2 Pb1 I3 84.25(2) . . ?
I2 Pb1 I1 84.80(3) . . ?
I006 Pb1 I3 89.94(3) . . ?
I006 Pb1 I2 84.85(3) . . ?
I006 Pb1 I1 168.16(3) . . ?
I007 Pb1 I3 88.63(3) . . ?
I007 Pb1 I2 172.62(3) . . ?
I007 Pb1 I1 92.42(3) . . ?
I008 Pb1 I3 173.75(3) . . ?
I008 Pb1 I2 90.50(3) . . ?
I008 Pb1 I1 92.87(3) . . ?
I3 Pb2 I2 85.18(3) . . ?
I3 Pb2 I1 83.26(2) . . ?
I2 Pb2 I1 84.08(3) . . ?
I5 Pb2 I3 87.85(3) . . ?
I5 Pb2 I2 82.96(3) . . ?
I5 Pb2 I1 164.85(3) . . ?
I00A Pb2 I3 171.70(3) . . ?
I00A Pb2 I2 86.99(3) . . ?
I00A Pb2 I1 93.19(3) . . ?
I00B Pb2 I3 88.51(3) . . ?
I00B Pb2 I2 173.07(3) . . ?
I00B Pb2 I1 98.06(3) . . ?
Pb2 I3 Pb1 79.37(2) . . ?
Pb2 I2 Pb1 79.13(2) . . ?
Pb1 I1 Pb2 77.32(2) . . ?

loop_
_geom_bond_atom_site_label_1
_geom_bond_atom_site_label_2
_geom_bond_distance
_geom_bond_site_symmetry_2
_geom_bond_publ_flag
Pb1 I3 3.3004(10) . ?
Pb1 I2 3.2866(10) . ?
Pb1 I1 3.3212(11) . ?
Pb1 I006 3.1284(11) . ?
Pb1 I007 3.1308(10) . ?
Pb1 I008 3.1379(10) . ?
Pb2 I3 3.2490(10) . ?
Pb2 I2 3.2795(11) . ?
Pb2 I1 3.3734(11) . ?
Pb2 I5 3.1111(11) . ?
Pb2 I00A 3.1798(10) . ?
Pb2 I00B 3.1163(12) . ?
N5 C5 1.475(17) . ?
N3 C3 1.49(2) . ?
N1 C1 1.51(2) . ?
N2 C2 1.48(2) . ?
N6 C6 1.45(3) . ?
N4 C4 1.414(19) . ?
N7 C7 1.41(3) . ?
